data_4509150
loop_
_publ_author_name
'Weyna, David R.'
'Shattock, Tanise'
'Vishweshwar, Peddy'
'Zaworotko, Michael J.'

_publ_section_title
;
 Synthesis and Structural Characterization of Cocrystals and
 Pharmaceutical Cocrystals: Mechanochemistry vs Slow Evaporation from
 Solution
;
_journal_issue 2
_journal_name_full 'Crystal Growth &amp; Design'
_journal_page_first 1106
_journal_paper_doi 10.1021/cg800936d
_journal_volume 9
_journal_year 2009
_chemical_formula_sum 'C40 H38 N2 O6'
_chemical_formula_weight 642.72
_chemical_name_systematic
; 
 ? 
;
_space_group_IT_number 1
_symmetry_cell_setting triclinic
_symmetry_space_group_name_Hall 'P 1'
_symmetry_space_group_name_H-M 'P 1'
_atom_sites_solution_hydrogens geom
_atom_sites_solution_primary direct
_atom_sites_solution_secondary difmap
_audit_creation_method SHELXL-97
_cell_angle_alpha 84.851(5)
_cell_angle_beta 83.797(5)
_cell_angle_gamma 89.241(5)
_cell_formula_units_Z 1
_cell_length_a 5.7645(16)
_cell_length_b 7.607(2)
_cell_length_c 19.109(5)
_cell_measurement_reflns_used 1541
_cell_measurement_temperature 100(2)
_cell_measurement_theta_max 24.99
_cell_measurement_theta_min 2.69
_cell_volume 829.7(4)
_computing_cell_refinement 'Bruker SMART'
_computing_data_collection 'Bruker SMART'
_computing_data_reduction 'Bruker SAINT'
_computing_molecular_graphics 'Bruker SHELXTL'
_computing_publication_material 'Bruker SHELXTL'
_computing_structure_refinement 'SHELXL-97 (Sheldrick, 1997)'
_computing_structure_solution 'SHELXS-97 (Sheldrick, 1990)'
_diffrn_ambient_temperature 100(2)
_diffrn_measured_fraction_theta_full 0.906
_diffrn_measured_fraction_theta_max 0.906
_diffrn_measurement_device_type 'CCD area detector'
_diffrn_measurement_method 'phi and omega scans'
_diffrn_radiation_monochromator graphite
_diffrn_radiation_source 'fine-focus sealed tube'
_diffrn_radiation_type MoK\a
_diffrn_radiation_wavelength 0.71073
_diffrn_reflns_av_R_equivalents 0.0238
_diffrn_reflns_av_sigmaI/netI 0.0753
_diffrn_reflns_limit_h_max 3
_diffrn_reflns_limit_h_min -6
_diffrn_reflns_limit_k_max 7
_diffrn_reflns_limit_k_min -9
_diffrn_reflns_limit_l_max 21
_diffrn_reflns_limit_l_min -22
_diffrn_reflns_number 3367
_diffrn_reflns_theta_full 25.10
_diffrn_reflns_theta_max 25.10
_diffrn_reflns_theta_min 1.08
_exptl_absorpt_coefficient_mu 0.087
_exptl_absorpt_correction_T_max 1.000
_exptl_absorpt_correction_T_min 0.380
_exptl_absorpt_correction_type SADABS
_exptl_crystal_colour colorless
_exptl_crystal_density_diffrn 1.286
_exptl_crystal_density_meas 0
_exptl_crystal_density_method 'not measured'
_exptl_crystal_description plate
_exptl_crystal_F_000 340
_exptl_crystal_size_max 0.40
_exptl_crystal_size_mid 0.20
_exptl_crystal_size_min 0.10
_refine_diff_density_max 0.306
_refine_diff_density_min -0.299
_refine_diff_density_rms 0.070
_refine_ls_abs_structure_details 'Flack H D (1983), Acta Cryst. A39, 876-881'
_refine_ls_abs_structure_Flack 0(2)
_refine_ls_extinction_method none
_refine_ls_goodness_of_fit_ref 1.050
_refine_ls_hydrogen_treatment mixed
_refine_ls_matrix_type full
_refine_ls_number_parameters 433
_refine_ls_number_reflns 2928
_refine_ls_number_restraints 3
_refine_ls_restrained_S_all 1.050
_refine_ls_R_factor_all 0.0774
_refine_ls_R_factor_gt 0.0611
_refine_ls_shift/su_max 0.000
_refine_ls_shift/su_mean 0.000
_refine_ls_structure_factor_coef Fsqd
_refine_ls_weighting_details 'calc w=1/[\s^2^(Fo^2^)+(0.0951P)^2^+0.1011P] where P=(Fo^2^+2Fc^2^)/3'
_refine_ls_weighting_scheme calc
_refine_ls_wR_factor_gt 0.1474
_refine_ls_wR_factor_ref 0.1657
_reflns_number_gt 2400
_reflns_number_total 2928
_reflns_threshold_expression >2sigma(I)
_cod_data_source_file cg800936dsup12.cif
_cod_data_source_block ts771e
_cod_depositor_comments
;
The following automatic conversions were performed:

'_symmetry_cell_setting' value 'Triclinic' changed to 'triclinic'
according to /home/saulius/struct/CIF-dictionaries/cif_core.dic
dictionary named 'cif_core.dic' version 2.4.2 from 2011-04-26.

Automatic conversion script
Id: cif_fix_values 1891 2012-01-12 08:04:46Z andrius 
;
_cod_original_sg_symbol_H-M P1
_cod_database_code 4509150

loop_
_symmetry_equiv_pos_as_xyz
'x, y, z'

loop_
_atom_site_label
_atom_site_type_symbol
_atom_site_fract_x
_atom_site_fract_y
_atom_site_fract_z
_atom_site_U_iso_or_equiv
_atom_site_adp_type
_atom_site_occupancy
_atom_site_symmetry_multiplicity
_atom_site_calc_flag
_atom_site_refinement_flags
N1 N 0.5352(10) 1.8087(7) 0.3559(3) 0.0220(13) Uani 1 1 d .
N2 N 0.5893(10) 0.7854(7) 0.1107(3) 0.0215(13) Uani 1 1 d .
C1 C 0.3725(13) 1.6849(9) 0.3560(3) 0.0251(17) Uani 1 1 d .
H1 H 0.2283 1.6977 0.3843 0.030 Uiso 1 1 calc R
C2 C 0.4018(12) 1.5388(9) 0.3173(3) 0.0226(16) Uani 1 1 d .
H2 H 0.2808 1.4543 0.3193 0.027 Uiso 1 1 calc R
C3 C 0.6111(12) 1.5185(8) 0.2756(3) 0.0176(15) Uani 1 1 d .
C4 C 0.7809(12) 1.6475(9) 0.2757(3) 0.0209(15) Uani 1 1 d .
H4 H 0.9272 1.6384 0.2482 0.025 Uiso 1 1 calc R
C5 C 0.7352(12) 1.7894(9) 0.3163(3) 0.0220(16) Uani 1 1 d .
H5 H 0.8526 1.8763 0.3155 0.026 Uiso 1 1 calc R
C6 C 0.4005(12) 0.8092(8) 0.1562(3) 0.0218(15) Uani 1 1 d .
H6 H 0.2823 0.7216 0.1620 0.026 Uiso 1 1 calc R
C7 C 0.3674(12) 0.9521(9) 0.1948(3) 0.0226(16) Uani 1 1 d .
H7 H 0.2283 0.9629 0.2256 0.027 Uiso 1 1 calc R
C8 C 0.5406(12) 1.0834(8) 0.1886(3) 0.0207(15) Uani 1 1 d .
C9 C 0.7393(13) 1.0592(9) 0.1402(3) 0.0246(16) Uani 1 1 d .
H9 H 0.8608 1.1443 0.1330 0.030 Uiso 1 1 calc R
C10 C 0.7544(13) 0.9098(9) 0.1036(3) 0.0271(17) Uani 1 1 d .
H10 H 0.8897 0.8947 0.0716 0.033 Uiso 1 1 calc R
C11 C 0.6563(12) 1.3680(9) 0.2312(3) 0.0215(15) Uani 1 1 d .
H11 H 0.7935 1.3675 0.2003 0.032 Uiso 1 1 d R
C12 C 0.5094(12) 1.2345(9) 0.2310(3) 0.0212(15) Uani 1 1 d .
H12 H 0.3594 1.2385 0.2579 0.032 Uiso 1 1 d R
O21 O 1.3895(8) 0.0743(6) 0.4328(2) 0.0250(11) Uani 1 1 d .
H21O H 1.4505 -0.0196 0.4007 0.037 Uiso 1 1 d R
O22 O 1.0810(9) 0.0945(7) 0.3705(2) 0.0319(13) Uani 1 1 d .
O23 O 0.8711(8) -0.0705(6) 0.8777(2) 0.0212(11) Uani 1 1 d .
C21 C 1.0209(11) 0.1702(8) 0.5441(3) 0.0155(14) Uani 1 1 d .
C22 C 1.1604(11) 0.1879(8) 0.5983(3) 0.0173(14) Uani 1 1 d .
H22 H 1.3005 0.2542 0.5890 0.021 Uiso 1 1 calc R
C23 C 1.0942(11) 0.1075(8) 0.6671(3) 0.0163(14) Uani 1 1 d .
C24 C 1.2281(11) 0.1294(8) 0.7245(3) 0.0154(14) Uani 1 1 d .
H24 H 1.3752 0.1866 0.7153 0.018 Uiso 1 1 calc R
C25 C 1.1486(11) 0.0696(8) 0.7921(3) 0.0167(14) Uani 1 1 d .
H25 H 1.2376 0.0902 0.8296 0.020 Uiso 1 1 calc R
C26 C 0.9326(12) -0.0237(8) 0.8073(3) 0.0171(15) Uani 1 1 d .
C27 C 0.8040(11) -0.0568(8) 0.7538(3) 0.0159(14) Uani 1 1 d .
H27 H 0.6645 -0.1237 0.7637 0.019 Uiso 1 1 calc R
C28 C 0.8820(11) 0.0108(8) 0.6823(3) 0.0143(14) Uani 1 1 d .
C29 C 0.7495(11) -0.0111(8) 0.6256(3) 0.0153(14) Uani 1 1 d .
H29 H 0.6105 -0.0789 0.6340 0.018 Uiso 1 1 calc R
C30 C 0.8188(11) 0.0644(8) 0.5582(3) 0.0154(14) Uani 1 1 d .
H30 H 0.7291 0.0449 0.5208 0.018 Uiso 1 1 calc R
C31 C 1.0848(11) 0.2680(8) 0.4712(3) 0.0171(14) Uani 1 1 d .
H31 H 1.2274 0.3578 0.4782 0.026 Uiso 1 1 d R
C32 C 1.1801(11) 0.1368(8) 0.4200(3) 0.0201(15) Uani 1 1 d .
C33 C 0.8779(12) 0.3754(9) 0.4445(4) 0.0238(15) Uani 1 1 d .
H33A H 0.9214 0.4714 0.4008 0.036 Uiso 1 1 d R
H33B H 0.8218 0.4435 0.4836 0.036 Uiso 1 1 d R
H33C H 0.7490 0.3029 0.4520 0.036 Uiso 1 1 d R
C34 C 0.6494(12) -0.1590(9) 0.8964(3) 0.0245(16) Uani 1 1 d .
H34A H 0.6493 -0.2700 0.8666 0.037 Uiso 1 1 d R
H34B H 0.5170 -0.0627 0.8825 0.037 Uiso 1 1 d R
H34C H 0.6343 -0.1898 0.9388 0.037 Uiso 1 1 d R
O41 O 0.6180(8) 0.4975(6) 1.0383(2) 0.0271(12) Uani 1 1 d .
O42 O 0.2539(8) 0.4406(6) 1.0874(2) 0.0290(12) Uani 1 1 d .
O43 O 0.4668(7) 0.6179(6) 0.5837(2) 0.0191(11) Uani 1 1 d .
C41 C 0.3994(11) 0.3761(8) 0.9166(3) 0.0162(14) Uani 1 1 d .
H41O H 0.5886 0.5992 1.0795 0.024 Uiso 1 1 d R
C42 C 0.5720(12) 0.3626(8) 0.8629(3) 0.0179(14) Uani 1 1 d .
H42 H 0.7107 0.3000 0.8721 0.021 Uiso 1 1 calc R
C43 C 0.5502(11) 0.4401(7) 0.7929(3) 0.0120(13) Uani 1 1 d .
C44 C 0.7237(11) 0.4159(8) 0.7359(3) 0.0177(15) Uani 1 1 d .
H44 H 0.8655 0.3575 0.7448 0.021 Uiso 1 1 calc R
C45 C 0.6878(11) 0.4762(8) 0.6685(3) 0.0163(14) Uani 1 1 d .
H45 H 0.8035 0.4569 0.6306 0.020 Uiso 1 1 calc R
C46 C 0.4803(11) 0.5668(8) 0.6547(3) 0.0156(14) Uani 1 1 d .
C47 C 0.3131(11) 0.6010(8) 0.7089(3) 0.0134(13) Uani 1 1 d .
H47 H 0.1785 0.6687 0.6995 0.016 Uiso 1 1 calc R
C48 C 0.3449(11) 0.5336(8) 0.7792(3) 0.0139(14) Uani 1 1 d .
C49 C 0.1722(11) 0.5535(8) 0.8370(3) 0.0170(14) Uani 1 1 d .
H49 H 0.0370 0.6223 0.8295 0.020 Uiso 1 1 calc R
C50 C 0.1965(12) 0.4756(8) 0.9033(3) 0.0190(15) Uani 1 1 d .
H50 H 0.0765 0.4884 0.9407 0.023 Uiso 1 1 calc R
C51 C 0.4145(12) 0.2779(9) 0.9899(3) 0.0202(15) Uani 1 1 d .
H51 H 0.5780 0.2172 0.9821 0.030 Uiso 1 1 d R
C52 C 0.4184(12) 0.4138(9) 1.0444(3) 0.0191(15) Uani 1 1 d .
C53 C 0.2214(12) 0.1454(9) 1.0090(3) 0.0245(16) Uani 1 1 d .
H53A H 0.2120 0.1039 1.0616 0.037 Uiso 1 1 d R
H53B H 0.0568 0.2010 1.0135 0.037 Uiso 1 1 d R
H53C H 0.2692 0.0593 0.9673 0.037 Uiso 1 1 d R
C54 C 0.2602(13) 0.7092(10) 0.5659(3) 0.0258(16) Uani 1 1 d .
H54A H 0.1267 0.6317 0.5785 0.039 Uiso 1 1 d R
H54B H 0.2691 0.7242 0.5176 0.039 Uiso 1 1 d R
H54C H 0.1919 0.8167 0.5963 0.039 Uiso 1 1 d R

loop_
_atom_site_aniso_label
_atom_site_aniso_U_11
_atom_site_aniso_U_22
_atom_site_aniso_U_33
_atom_site_aniso_U_23
_atom_site_aniso_U_13
_atom_site_aniso_U_12
N1 0.022(3) 0.021(3) 0.023(3) 0.001(2) -0.004(3) -0.001(3)
N2 0.025(3) 0.020(3) 0.021(3) -0.001(2) -0.008(3) -0.003(3)
C1 0.026(4) 0.031(4) 0.017(4) 0.000(3) 0.000(3) 0.004(4)
C2 0.024(4) 0.019(4) 0.026(4) -0.001(3) -0.005(3) 0.000(3)
C3 0.028(4) 0.017(3) 0.009(3) 0.006(3) -0.009(3) 0.000(3)
C4 0.021(4) 0.016(3) 0.025(4) 0.002(3) -0.001(3) 0.003(3)
C5 0.022(4) 0.021(4) 0.023(3) -0.002(3) -0.007(3) 0.004(3)
C6 0.026(4) 0.018(3) 0.021(3) 0.001(3) -0.001(3) -0.004(3)
C7 0.021(4) 0.024(4) 0.021(4) 0.004(3) -0.001(3) 0.005(3)
C8 0.024(4) 0.020(4) 0.018(3) 0.001(3) -0.002(3) 0.005(3)
C9 0.031(4) 0.028(4) 0.014(3) 0.001(3) -0.002(3) -0.008(3)
C10 0.039(5) 0.023(4) 0.019(4) -0.003(3) 0.003(3) 0.003(4)
C11 0.024(4) 0.022(4) 0.017(3) -0.002(3) 0.001(3) 0.005(3)
C12 0.022(4) 0.024(4) 0.017(3) -0.002(3) 0.002(3) 0.012(3)
O21 0.022(3) 0.029(3) 0.025(3) -0.010(2) -0.003(2) 0.007(2)
O22 0.034(3) 0.041(3) 0.024(3) -0.012(2) -0.011(2) -0.003(2)
O23 0.026(3) 0.024(3) 0.013(2) 0.002(2) -0.001(2) -0.001(2)
C21 0.018(3) 0.011(3) 0.018(3) -0.003(3) -0.003(3) 0.008(3)
C22 0.018(3) 0.013(3) 0.020(3) -0.006(3) 0.007(3) -0.002(3)
C23 0.015(3) 0.012(3) 0.022(3) -0.006(3) -0.002(3) 0.003(3)
C24 0.010(3) 0.012(3) 0.025(4) -0.002(3) -0.002(3) 0.000(3)
C25 0.021(4) 0.014(3) 0.017(3) 0.000(3) -0.006(3) 0.000(3)
C26 0.018(3) 0.015(3) 0.019(4) -0.001(3) -0.004(3) 0.005(3)
C27 0.016(3) 0.007(3) 0.024(3) -0.001(3) 0.003(3) 0.005(3)
C28 0.014(3) 0.011(3) 0.017(3) 0.000(3) 0.000(3) 0.005(3)
C29 0.016(3) 0.009(3) 0.023(3) -0.001(3) -0.008(3) 0.002(3)
C30 0.020(4) 0.014(3) 0.012(3) -0.001(3) -0.006(3) 0.002(3)
C31 0.016(3) 0.019(3) 0.016(3) -0.002(3) 0.002(3) -0.003(3)
C32 0.018(4) 0.015(3) 0.026(4) -0.002(3) 0.003(3) 0.000(3)
C33 0.023(4) 0.022(4) 0.024(4) 0.006(3) 0.000(3) 0.001(3)
C34 0.027(4) 0.026(4) 0.019(4) 0.000(3) 0.005(3) 0.001(3)
O41 0.025(3) 0.028(3) 0.029(3) -0.010(2) 0.001(2) -0.001(2)
O42 0.027(3) 0.030(3) 0.030(3) -0.011(2) 0.004(2) 0.001(2)
O43 0.020(3) 0.019(2) 0.017(2) 0.001(2) 0.000(2) 0.007(2)
C41 0.019(3) 0.012(3) 0.017(3) -0.006(3) 0.005(3) 0.004(3)
C42 0.020(4) 0.007(3) 0.027(4) 0.001(3) -0.006(3) 0.000(3)
C43 0.015(3) 0.007(3) 0.013(3) -0.002(2) 0.002(3) 0.001(3)
C44 0.013(3) 0.011(3) 0.028(4) -0.002(3) 0.002(3) 0.000(3)
C45 0.017(3) 0.014(3) 0.016(3) -0.002(3) 0.005(3) 0.004(3)
C46 0.024(4) 0.016(3) 0.006(3) 0.002(3) 0.000(3) -0.004(3)
C47 0.016(3) 0.004(3) 0.020(3) 0.004(3) -0.005(3) 0.005(3)
C48 0.014(3) 0.010(3) 0.017(3) 0.000(3) -0.001(3) -0.003(3)
C49 0.017(3) 0.012(3) 0.022(4) -0.003(3) 0.000(3) 0.004(3)
C50 0.021(4) 0.017(3) 0.019(4) -0.008(3) 0.004(3) 0.002(3)
C51 0.020(4) 0.020(4) 0.021(3) -0.004(3) -0.002(3) 0.003(3)
C52 0.024(4) 0.026(4) 0.008(3) 0.001(3) -0.007(3) 0.003(3)
C53 0.027(4) 0.023(4) 0.023(4) 0.000(3) 0.001(3) -0.001(3)
C54 0.029(4) 0.031(4) 0.018(4) -0.003(3) -0.005(3) 0.004(3)

loop_
_atom_type_symbol
_atom_type_description
_atom_type_scat_dispersion_real
_atom_type_scat_dispersion_imag
_atom_type_scat_source
C C 0.0033 0.0016 'International Tables Vol C Tables 4.2.6.8 and 6.1.1.4'
H H 0.0000 0.0000 'International Tables Vol C Tables 4.2.6.8 and 6.1.1.4'
N N 0.0061 0.0033 'International Tables Vol C Tables 4.2.6.8 and 6.1.1.4'
O O 0.0106 0.0060 'International Tables Vol C Tables 4.2.6.8 and 6.1.1.4'

loop_
_geom_angle_atom_site_label_1
_geom_angle_atom_site_label_2
_geom_angle_atom_site_label_3
_geom_angle
C5 N1 C1 117.5(6)
C6 N2 C10 117.1(6)
N1 C1 C2 123.9(7)
C3 C2 C1 118.7(6)
C2 C3 C4 117.3(5)
C2 C3 C11 122.5(6)
C4 C3 C11 120.2(6)
C5 C4 C3 119.8(6)
N1 C5 C4 122.8(6)
N2 C6 C7 123.9(6)
C6 C7 C8 119.8(6)
C7 C8 C9 116.4(6)
C7 C8 C12 120.1(6)
C9 C8 C12 123.4(6)
C10 C9 C8 119.0(6)
N2 C10 C9 123.8(7)
C12 C11 C3 124.0(6)
C11 C12 C8 127.1(6)
C26 O23 C34 116.6(5)
C22 C21 C30 119.0(5)
C22 C21 C31 120.0(5)
C30 C21 C31 121.0(5)
C21 C22 C23 120.3(5)
C22 C23 C28 120.5(5)
C22 C23 C24 121.6(5)
C28 C23 C24 117.7(6)
C25 C24 C23 121.2(6)
C24 C25 C26 120.8(6)
C27 C26 O23 125.4(6)
C27 C26 C25 120.3(6)
O23 C26 C25 114.3(5)
C26 C27 C28 119.5(6)
C29 C28 C23 117.8(6)
C29 C28 C27 121.8(6)
C23 C28 C27 120.4(5)
C30 C29 C28 121.1(6)
C29 C30 C21 121.1(5)
C32 C31 C21 109.2(5)
C32 C31 C33 112.1(5)
C21 C31 C33 112.3(5)
O22 C32 O21 122.5(6)
O22 C32 C31 124.6(6)
O21 C32 C31 112.9(5)
C46 O43 C54 117.0(5)
C42 C41 C50 119.0(6)
C42 C41 C51 121.3(6)
C50 C41 C51 119.6(5)
C41 C42 C43 121.7(6)
C48 C43 C44 119.1(5)
C48 C43 C42 119.2(6)
C44 C43 C42 121.6(6)
C45 C44 C43 120.4(6)
C44 C45 C46 120.4(6)
C47 C46 O43 125.1(6)
C47 C46 C45 120.9(5)
O43 C46 C45 114.0(5)
C46 C47 C48 119.1(6)
C43 C48 C49 117.9(5)
C43 C48 C47 120.0(6)
C49 C48 C47 122.1(6)
C50 C49 C48 121.5(6)
C49 C50 C41 120.5(6)
C53 C51 C52 112.6(6)
C53 C51 C41 111.8(5)
C52 C51 C41 108.9(5)
O42 C52 O41 124.6(6)
O42 C52 C51 123.3(6)
O41 C52 C51 112.1(6)

loop_
_geom_bond_atom_site_label_1
_geom_bond_atom_site_label_2
_geom_bond_distance
N1 C5 1.323(9)
N1 C1 1.338(8)
N2 C6 1.338(9)
N2 C10 1.339(9)
C1 C2 1.388(9)
C2 C3 1.386(9)
C3 C4 1.395(9)
C3 C11 1.490(9)
C4 C5 1.390(9)
C6 C7 1.368(9)
C7 C8 1.409(9)
C8 C9 1.413(9)
C8 C12 1.463(8)
C9 C10 1.384(9)
C11 C12 1.331(9)
O21 C32 1.331(8)
O22 C32 1.224(7)
O23 C26 1.371(7)
O23 C34 1.447(8)
C21 C22 1.395(8)
C21 C30 1.413(9)
C21 C31 1.529(8)
C22 C23 1.414(8)
C23 C28 1.425(8)
C23 C24 1.430(8)
C24 C25 1.363(9)
C25 C26 1.431(9)
C26 C27 1.368(8)
C27 C28 1.443(8)
C28 C29 1.414(8)
C29 C30 1.382(9)
C31 C32 1.517(8)
C31 C33 1.543(9)
O41 C52 1.311(8)
O42 C52 1.213(8)
O43 C46 1.386(7)
O43 C54 1.429(8)
C41 C42 1.360(9)
C41 C50 1.418(9)
C41 C51 1.539(9)
C42 C43 1.430(8)
C43 C48 1.409(8)
C43 C44 1.419(8)
C44 C45 1.365(9)
C45 C46 1.411(9)
C46 C47 1.377(8)
C47 C48 1.424(8)
C48 C49 1.422(8)
C49 C50 1.371(9)
C51 C53 1.504(9)
C51 C52 1.534(8)

loop_
_geom_hbond_atom_site_label_D
_geom_hbond_atom_site_label_H
_geom_hbond_atom_site_label_A
_geom_hbond_distance_DH
_geom_hbond_distance_HA
_geom_hbond_distance_DA
_geom_hbond_angle_DHA
_geom_hbond_site_symmetry_A
O21 H21O N1 1.02 1.66 2.678(7) 172.9 1_635
O41 H41O N2 1.15 1.59 2.687(7) 158.1 1_556

loop_
_geom_torsion_atom_site_label_1
_geom_torsion_atom_site_label_2
_geom_torsion_atom_site_label_3
_geom_torsion_atom_site_label_4
_geom_torsion
C5 N1 C1 C2 0.0(10)
N1 C1 C2 C3 -0.1(10)
C1 C2 C3 C4 0.3(9)
C1 C2 C3 C11 -178.7(6)
C2 C3 C4 C5 -0.4(9)
C11 C3 C4 C5 178.6(6)
C1 N1 C5 C4 -0.1(10)
C3 C4 C5 N1 0.3(10)
C10 N2 C6 C7 0.4(10)
N2 C6 C7 C8 -1.2(10)
C6 C7 C8 C9 1.5(10)
C6 C7 C8 C12 -178.4(6)
C7 C8 C9 C10 -1.3(10)
C12 C8 C9 C10 178.7(6)
C6 N2 C10 C9 -0.1(10)
C8 C9 C10 N2 0.6(11)
C2 C3 C11 C12 -5.0(10)
C4 C3 C11 C12 176.0(6)
C3 C11 C12 C8 179.5(6)
C7 C8 C12 C11 179.9(7)
C9 C8 C12 C11 0.0(11)
C30 C21 C22 C23 -2.9(8)
C31 C21 C22 C23 175.8(5)
C21 C22 C23 C28 -1.4(9)
C21 C22 C23 C24 -177.3(6)
C22 C23 C24 C25 172.0(6)
C28 C23 C24 C25 -4.1(8)
C23 C24 C25 C26 2.7(9)
C34 O23 C26 C27 -1.2(9)
C34 O23 C26 C25 177.6(6)
C24 C25 C26 C27 1.0(9)
C24 C25 C26 O23 -177.9(5)
O23 C26 C27 C28 175.7(5)
C25 C26 C27 C28 -3.0(9)
C22 C23 C28 C29 4.0(8)
C24 C23 C28 C29 -179.9(6)
C22 C23 C28 C27 -174.1(5)
C24 C23 C28 C27 2.0(8)
C26 C27 C28 C29 -176.5(6)
C26 C27 C28 C23 1.5(9)
C23 C28 C29 C30 -2.4(8)
C27 C28 C29 C30 175.6(6)
C28 C29 C30 C21 -1.8(9)
C22 C21 C30 C29 4.5(9)
C31 C21 C30 C29 -174.1(5)
C22 C21 C31 C32 106.7(6)
C30 C21 C31 C32 -74.7(7)
C22 C21 C31 C33 -128.4(6)
C30 C21 C31 C33 50.2(8)
C21 C31 C32 O22 111.6(7)
C33 C31 C32 O22 -13.4(9)
C21 C31 C32 O21 -70.3(6)
C33 C31 C32 O21 164.7(5)
C50 C41 C42 C43 -2.5(8)
C51 C41 C42 C43 174.2(5)
C41 C42 C43 C48 0.2(8)
C41 C42 C43 C44 -175.7(5)
C48 C43 C44 C45 -2.6(8)
C42 C43 C44 C45 173.3(5)
C43 C44 C45 C46 1.5(9)
C54 O43 C46 C47 -1.6(8)
C54 O43 C46 C45 179.5(5)
C44 C45 C46 C47 1.9(9)
C44 C45 C46 O43 -179.2(5)
O43 C46 C47 C48 177.2(5)
C45 C46 C47 C48 -4.1(8)
C44 C43 C48 C49 179.0(5)
C42 C43 C48 C49 2.9(8)
C44 C43 C48 C47 0.5(8)
C42 C43 C48 C47 -175.6(5)
C46 C47 C48 C43 2.8(8)
C46 C47 C48 C49 -175.6(5)
C43 C48 C49 C50 -3.9(8)
C47 C48 C49 C50 174.6(5)
C48 C49 C50 C41 1.7(9)
C42 C41 C50 C49 1.6(9)
C51 C41 C50 C49 -175.2(5)
C42 C41 C51 C53 -117.2(7)
C50 C41 C51 C53 59.5(7)
C42 C41 C51 C52 117.7(6)
C50 C41 C51 C52 -65.6(7)
C53 C51 C52 O42 -17.8(9)
C41 C51 C52 O42 106.8(7)
C53 C51 C52 O41 163.0(6)
C41 C51 C52 O41 -72.4(7)
